data_2214945
loop_
_publ_author_name
'Huan-Mei Guo'

_publ_section_title
;
 Benzaldehyde propionylhydrazone
;
_journal_coeditor_code AT2367
_journal_issue 9
_journal_name_full 'Acta Crystallographica Section E'
_journal_page_first o3787
_journal_page_last o3787
_journal_paper_doi 10.1107/S1600536807038925
_journal_volume 63
_journal_year 2007
_chemical_formula_iupac 'C10 H12 N2 O'
_chemical_formula_moiety 'C10 H12 N2 O'
_chemical_formula_sum 'C10 H12 N2 O'
_chemical_formula_weight 176.22
_chemical_name_systematic
;
Benzaldehyde propionylhydrazone
;
_space_group_IT_number 2
_symmetry_cell_setting triclinic
_symmetry_space_group_name_Hall '-P 1'
_symmetry_space_group_name_H-M 'P -1'
_atom_sites_solution_hydrogens geom
_atom_sites_solution_primary direct
_atom_sites_solution_secondary difmap
_audit_creation_method SHELXL97
_cell_angle_alpha 111.419(9)
_cell_angle_beta 91.916(9)
_cell_angle_gamma 91.139(9)
_cell_formula_units_Z 2
_cell_length_a 5.210(3)
_cell_length_b 8.838(5)
_cell_length_c 11.530(6)
_cell_measurement_temperature 293(2)
_cell_measurement_theta_max 25.02
_cell_measurement_theta_min 1.90
_cell_volume 493.7(5)
_computing_cell_refinement SMART
_computing_data_collection 'SMART (Bruker, 1997)'
_computing_data_reduction 'SAINT (Bruker, 1997)'
_computing_molecular_graphics 'SHELXTL/PC (Sheldrick, 1990)'
_computing_publication_material 'WinGX (Farrugia, 1999)'
_computing_structure_refinement 'SHELXL97 (Sheldrick, 1997)'
_computing_structure_solution 'SHELXS97 (Sheldrick, 1997)'
_diffrn_ambient_temperature 293(2)
_diffrn_measured_fraction_theta_full 0.983
_diffrn_measured_fraction_theta_max 0.983
_diffrn_measurement_device_type 'Bruker SMART CCD area-detector'
_diffrn_measurement_method '\f and \w'
_diffrn_radiation_monochromator graphite
_diffrn_radiation_source 'fine-focus sealed tube'
_diffrn_radiation_type MoK\a
_diffrn_radiation_wavelength 0.71073
_diffrn_reflns_av_R_equivalents 0.0202
_diffrn_reflns_av_sigmaI/netI 0.0543
_diffrn_reflns_limit_h_max 6
_diffrn_reflns_limit_h_min -6
_diffrn_reflns_limit_k_max 10
_diffrn_reflns_limit_k_min -10
_diffrn_reflns_limit_l_max 10
_diffrn_reflns_limit_l_min -13
_diffrn_reflns_number 2478
_diffrn_reflns_theta_full 25.02
_diffrn_reflns_theta_max 25.02
_diffrn_reflns_theta_min 1.90
_exptl_absorpt_coefficient_mu 0.079
_exptl_absorpt_correction_T_max 0.9891
_exptl_absorpt_correction_T_min 0.9829
_exptl_absorpt_correction_type none
_exptl_crystal_colour colourless
_exptl_crystal_density_diffrn 1.185
_exptl_crystal_density_method 'not measured'
_exptl_crystal_description block
_exptl_crystal_F_000 188
_exptl_crystal_size_max 0.22
_exptl_crystal_size_mid 0.20
_exptl_crystal_size_min 0.14
_refine_diff_density_max 0.168
_refine_diff_density_min -0.180
_refine_ls_extinction_method none
_refine_ls_goodness_of_fit_ref 1.016
_refine_ls_hydrogen_treatment constr
_refine_ls_matrix_type full
_refine_ls_number_parameters 119
_refine_ls_number_reflns 1715
_refine_ls_number_restraints 0
_refine_ls_restrained_S_all 1.016
_refine_ls_R_factor_all 0.1207
_refine_ls_R_factor_gt 0.0522
_refine_ls_shift/su_max 0.000
_refine_ls_shift/su_mean 0.000
_refine_ls_structure_factor_coef Fsqd
_refine_ls_weighting_details 'calc w = 1/[\s^2^(Fo^2^)+(0.0829P)^2^] where P=(Fo^2^+2Fc^2^)/3'
_refine_ls_weighting_scheme calc
_refine_ls_wR_factor_gt 0.1263
_refine_ls_wR_factor_ref 0.1646
_reflns_number_gt 882
_reflns_number_total 1715
_reflns_threshold_expression I>2\s(I)
_cod_data_source_file at2367.cif
_cod_data_source_block I
_cod_database_code 2214945
_cod_database_fobs_code 2214945

loop_
_symmetry_equiv_pos_as_xyz
'x, y, z'
'-x, -y, -z'

loop_
_atom_site_type_symbol
_atom_site_label
_atom_site_fract_x
_atom_site_fract_y
_atom_site_fract_z
_atom_site_U_iso_or_equiv
_atom_site_adp_type
_atom_site_calc_flag
_atom_site_refinement_flags
_atom_site_occupancy
O O1 -0.4450(3) -0.0595(2) 0.33336(16) 0.0687(6) Uani d . 1
N N1 -0.0417(4) 0.2515(2) 0.5372(2) 0.0556(6) Uani d . 1
N N2 -0.2421(4) 0.1394(2) 0.49157(19) 0.0597(6) Uani d . 1
H H2 -0.3550 0.1312 0.5419 0.072 Uiso calc R 1
C C1 0.1970(6) 0.5178(4) 0.8455(3) 0.0775(9) Uani d . 1
H H1 0.0842 0.4834 0.8924 0.093 Uiso calc R 1
C C2 0.3860(7) 0.6354(4) 0.9060(3) 0.0863(10) Uani d . 1
H H2A 0.3992 0.6788 0.9927 0.104 Uiso calc R 1
C C3 0.5519(6) 0.6874(4) 0.8390(3) 0.0784(10) Uani d . 1
H H3 0.6796 0.7657 0.8795 0.094 Uiso calc R 1
C C4 0.5301(6) 0.6234(4) 0.7106(3) 0.0813(10) Uani d . 1
H H4 0.6419 0.6596 0.6643 0.098 Uiso calc R 1
C C5 0.3428(5) 0.5058(3) 0.6507(3) 0.0682(9) Uani d . 1
H H5 0.3307 0.4626 0.5640 0.082 Uiso calc R 1
C C6 0.1727(5) 0.4508(3) 0.7172(2) 0.0535(7) Uani d . 1
C C7 -0.0300(5) 0.3266(3) 0.6549(3) 0.0596(7) Uani d . 1
H H7 -0.1529 0.3024 0.7027 0.071 Uiso calc R 1
C C8 -0.2668(5) 0.0419(3) 0.3702(3) 0.0536(7) Uani d . 1
C C9 -0.0709(5) 0.0639(3) 0.2847(2) 0.0641(8) Uani d . 1
H H9A 0.0980 0.0440 0.3131 0.077 Uiso calc R 1
H H9B -0.0703 0.1757 0.2893 0.077 Uiso calc R 1
C C10 -0.1205(7) -0.0485(4) 0.1498(3) 0.0891(11) Uani d . 1
H H10A -0.1256 -0.1594 0.1447 0.134 Uiso calc R 1
H H10B 0.0147 -0.0328 0.1003 0.134 Uiso calc R 1
H H10C -0.2820 -0.0242 0.1191 0.134 Uiso calc R 1

loop_
_atom_site_aniso_label
_atom_site_aniso_U_11
_atom_site_aniso_U_22
_atom_site_aniso_U_33
_atom_site_aniso_U_12
_atom_site_aniso_U_13
_atom_site_aniso_U_23
O1 0.0640(13) 0.0637(12) 0.0708(13) -0.0252(10) -0.0097(10) 0.0181(10)
N1 0.0564(14) 0.0497(12) 0.0561(14) -0.0141(10) -0.0086(11) 0.0157(11)
N2 0.0586(14) 0.0567(13) 0.0576(14) -0.0214(11) -0.0017(11) 0.0149(12)
C1 0.096(2) 0.076(2) 0.0572(19) -0.0216(18) -0.0023(17) 0.0216(17)
C2 0.104(3) 0.075(2) 0.061(2) -0.018(2) -0.018(2) 0.0056(18)
C3 0.070(2) 0.0627(19) 0.084(2) -0.0173(16) -0.0155(19) 0.0081(19)
C4 0.077(2) 0.074(2) 0.078(2) -0.0273(17) -0.0031(17) 0.0126(18)
C5 0.0701(19) 0.0655(18) 0.0564(17) -0.0216(15) 0.0000(15) 0.0090(15)
C6 0.0602(17) 0.0448(14) 0.0523(16) -0.0039(13) -0.0010(14) 0.0147(14)
C7 0.0617(18) 0.0545(16) 0.0608(18) -0.0142(13) -0.0019(14) 0.0203(15)
C8 0.0488(16) 0.0488(15) 0.0606(18) -0.0080(13) -0.0070(14) 0.0183(14)
C9 0.0638(19) 0.0571(16) 0.0630(18) -0.0106(14) -0.0018(15) 0.0129(15)
C10 0.117(3) 0.078(2) 0.063(2) -0.0226(19) 0.0082(18) 0.0168(17)

loop_
_atom_type_symbol
_atom_type_description
_atom_type_scat_dispersion_real
_atom_type_scat_dispersion_imag
_atom_type_scat_source
C C 0.0033 0.0016 'International Tables Vol C Tables 4.2.6.8 and 6.1.1.4'
H H 0.0000 0.0000 'International Tables Vol C Tables 4.2.6.8 and 6.1.1.4'
N N 0.0061 0.0033 'International Tables Vol C Tables 4.2.6.8 and 6.1.1.4'
O O 0.0106 0.0060 'International Tables Vol C Tables 4.2.6.8 and 6.1.1.4'

loop_
_geom_angle_atom_site_label_1
_geom_angle_atom_site_label_2
_geom_angle_atom_site_label_3
_geom_angle
C7 N1 N2 115.5(2)
C8 N2 N1 121.9(2)
C8 N2 H2 119.0
N1 N2 H2 119.0
C6 C1 C2 121.4(3)
C6 C1 H1 119.3
C2 C1 H1 119.3
C3 C2 C1 120.1(3)
C3 C2 H2A 119.9
C1 C2 H2A 119.9
C2 C3 C4 119.6(3)
C2 C3 H3 120.2
C4 C3 H3 120.2
C5 C4 C3 120.1(3)
C5 C4 H4 120.0
C3 C4 H4 120.0
C4 C5 C6 121.2(3)
C4 C5 H5 119.4
C6 C5 H5 119.4
C1 C6 C5 117.6(3)
C1 C6 C7 120.5(3)
C5 C6 C7 121.9(2)
N1 C7 C6 121.7(3)
N1 C7 H7 119.1
C6 C7 H7 119.1
O1 C8 N2 120.1(2)
O1 C8 C9 122.5(2)
N2 C8 C9 117.4(2)
C8 C9 C10 113.1(2)
C8 C9 H9A 109.0
C10 C9 H9A 109.0
C8 C9 H9B 109.0
C10 C9 H9B 109.0
H9A C9 H9B 107.8
C9 C10 H10A 109.5
C9 C10 H10B 109.5
H10A C10 H10B 109.5
C9 C10 H10C 109.5
H10A C10 H10C 109.5
H10B C10 H10C 109.5

loop_
_geom_bond_atom_site_label_1
_geom_bond_atom_site_label_2
_geom_bond_distance
O1 C8 1.228(3)
N1 C7 1.273(3)
N1 N2 1.374(3)
N2 C8 1.349(3)
N2 H2 0.8600
C1 C6 1.378(3)
C1 C2 1.386(4)
C1 H1 0.9300
C2 C3 1.358(4)
C2 H2A 0.9300
C3 C4 1.378(4)
C3 H3 0.9300
C4 C5 1.378(3)
C4 H4 0.9300
C5 C6 1.382(4)
C5 H5 0.9300
C6 C7 1.471(3)
C7 H7 0.9300
C8 C9 1.500(4)
C9 C10 1.519(3)
C9 H9A 0.9700
C9 H9B 0.9700
C10 H10A 0.9600
C10 H10B 0.9600
C10 H10C 0.9600

loop_
_geom_hbond_atom_site_label_D
_geom_hbond_atom_site_label_H
_geom_hbond_atom_site_label_A
_geom_hbond_site_symmetry_A
_geom_hbond_distance_DH
_geom_hbond_distance_HA
_geom_hbond_distance_DA
_geom_hbond_angle_DHA
N2 H2 O1 2_456 0.86 2.07 2.906(3) 163.0

loop_
_geom_torsion_atom_site_label_1
_geom_torsion_atom_site_label_2
_geom_torsion_atom_site_label_3
_geom_torsion_atom_site_label_4
_geom_torsion
C7 N1 N2 C8 -174.7(2)
C6 C1 C2 C3 0.2(5)
C1 C2 C3 C4 0.5(5)
C2 C3 C4 C5 -0.8(5)
C3 C4 C5 C6 0.6(5)
C2 C1 C6 C5 -0.4(4)
C2 C1 C6 C7 -179.7(3)
C4 C5 C6 C1 0.0(4)
C4 C5 C6 C7 179.3(3)
N2 N1 C7 C6 -179.6(2)
C1 C6 C7 N1 -173.1(3)
C5 C6 C7 N1 7.6(4)
N1 N2 C8 O1 178.2(2)
N1 N2 C8 C9 -2.0(4)
O1 C8 C9 C10 1.3(4)
N2 C8 C9 C10 -178.4(2)

loop_
_cod_related_entry_id
_cod_related_entry_database
_cod_related_entry_code
1 ChemSpider 13478587
